data_7045100
loop_
_publ_author_name
'Basu Baul, Tushar S.'
'Longkumer, Imliwati'
'Duthie, Andrew'
'Singh, Priya'
'Koch, Biplob'
'Guedes da Silva, M F\'atima C'

_publ_section_title
;
 Triphenylstannyl((arylimino)methyl)benzoates with selective potency that
 induce G1 and G2/M cell cycle arrest and trigger apoptosis via ROS in
 human cervical cancer cells.
;
_journal_issue 6
_journal_name_full 'Dalton transactions (Cambridge, England : 2003)'
_journal_page_first 1993
_journal_page_last 2008
_journal_paper_doi 10.1039/c7dt04037g
_journal_volume 47
_journal_year 2018
_chemical_formula_moiety 'C32 H24 F N O2 Sn'
_chemical_formula_sum 'C32 H24 F N O2 Sn'
_chemical_formula_weight 592.21
_space_group_crystal_system monoclinic
_space_group_IT_number 14
_space_group_name_Hall '-P 2ybc'
_space_group_name_H-M_alt 'P 1 21/c 1'
_symmetry_space_group_name_Hall '-P 2ybc'
_symmetry_space_group_name_H-M 'P 1 21/c 1'
_atom_sites_solution_hydrogens geom
_audit_creation_method SHELXL-2014/7
_audit_update_record
;
2017-02-17 deposited with the CCDC.
2017-12-19 downloaded from the CCDC.
;
_cell_angle_alpha 90
_cell_angle_beta 92.563(3)
_cell_angle_gamma 90
_cell_formula_units_Z 8
_cell_length_a 26.2984(8)
_cell_length_b 9.5246(4)
_cell_length_c 21.8019(8)
_cell_measurement_reflns_used 8676
_cell_measurement_temperature 296(2)
_cell_measurement_theta_max 28.2650
_cell_measurement_theta_min 3.5210
_cell_volume 5455.5(3)
_computing_cell_refinement
;
CrysAlisPro, Agilent Technologies,
Version 1.171.36.32 (release 02-08-2013 CrysAlis171 .NET)
(compiled Aug  2 2013,16:46:58)
;
_computing_data_collection
;
CrysAlisPro, Agilent Technologies,
Version 1.171.36.32 (release 02-08-2013 CrysAlis171 .NET)
(compiled Aug  2 2013,16:46:58)
;
_computing_data_reduction
;
CrysAlisPro, Agilent Technologies,
Version 1.171.36.32 (release 02-08-2013 CrysAlis171 .NET)
(compiled Aug  2 2013,16:46:58)
;
_computing_structure_refinement 'SHELXL-2014/7 (Sheldrick, 2014)'
_diffrn_ambient_temperature 296(2)
_diffrn_measured_fraction_theta_full 0.998
_diffrn_measured_fraction_theta_max 0.892
_diffrn_measurement_device_type 'Xcalibur, Eos, Gemini'
_diffrn_measurement_method '\w scans'
_diffrn_radiation_type MoK\a
_diffrn_radiation_wavelength 0.71073
_diffrn_reflns_av_R_equivalents 0.0318
_diffrn_reflns_av_unetI/netI 0.0398
_diffrn_reflns_Laue_measured_fraction_full 0.998
_diffrn_reflns_Laue_measured_fraction_max 0.892
_diffrn_reflns_limit_h_max 35
_diffrn_reflns_limit_h_min -33
_diffrn_reflns_limit_k_max 12
_diffrn_reflns_limit_k_min -12
_diffrn_reflns_limit_l_max 29
_diffrn_reflns_limit_l_min -28
_diffrn_reflns_number 33258
_diffrn_reflns_point_group_measured_fraction_full 0.998
_diffrn_reflns_point_group_measured_fraction_max 0.892
_diffrn_reflns_theta_full 25.242
_diffrn_reflns_theta_max 28.724
_diffrn_reflns_theta_min 3.102
_diffrn_source 'Enhance (Mo) X-ray Source'
_exptl_absorpt_coefficient_mu 0.972
_exptl_absorpt_correction_T_max 1.00000
_exptl_absorpt_correction_T_min 0.95331
_exptl_absorpt_correction_type multi-scan
_exptl_absorpt_process_details
;
CrysAlisPro, Agilent Technologies,
Version 1.171.36.32 (release 02-08-2013 CrysAlis171 .NET)
(compiled Aug  2 2013,16:46:58)
Empirical absorption correction using spherical harmonics,
 implemented in SCALE3 ABSPACK scaling algorithm.
;
_exptl_crystal_colour yellow
_exptl_crystal_density_diffrn 1.442
_exptl_crystal_description block
_exptl_crystal_F_000 2384
_exptl_crystal_size_max 0.270
_exptl_crystal_size_mid 0.230
_exptl_crystal_size_min 0.190
_refine_diff_density_max 0.473
_refine_diff_density_min -0.809
_refine_diff_density_rms 0.065
_refine_ls_extinction_method none
_refine_ls_goodness_of_fit_ref 1.159
_refine_ls_hydrogen_treatment constr
_refine_ls_matrix_type full
_refine_ls_number_parameters 667
_refine_ls_number_reflns 12601
_refine_ls_number_restraints 0
_refine_ls_restrained_S_all 1.159
_refine_ls_R_factor_all 0.0717
_refine_ls_R_factor_gt 0.0532
_refine_ls_shift/su_max 0.033
_refine_ls_shift/su_mean 0.002
_refine_ls_structure_factor_coef Fsqd
_refine_ls_weighting_details 'w=1/[\s^2^(Fo^2^)+(0.0274P)^2^+4.9685P] where P=(Fo^2^+2Fc^2^)/3'
_refine_ls_weighting_scheme calc
_refine_ls_wR_factor_gt 0.0981
_refine_ls_wR_factor_ref 0.1049
_reflns_Friedel_coverage 0.000
_reflns_number_gt 9989
_reflns_number_total 12601
_reflns_threshold_expression 'I > 2\s(I)'
_cod_data_source_file c7dt04037g2.cif
_cod_data_source_block Compound11
_cod_depositor_comments 'Adding full bibliography for 7045092--7045100.cif.'
_cod_database_code 7045100
_shelx_shelxl_version_number 2014/7
_shelx_space_group_comment
;
The symmetry employed for this shelxl refinement is uniquely defined
by the following loop, which should always be used as a source of
symmetry information in preference to the above space-group names.
They are only intended as comments.
;
_shelx_estimated_absorpt_t_min 0.779
_shelx_estimated_absorpt_t_max 0.837

loop_
_space_group_symop_operation_xyz
'x, y, z'
'-x, y+1/2, -z+1/2'
'-x, -y, -z'
'x, -y-1/2, z-1/2'

loop_
_atom_site_label
_atom_site_type_symbol
_atom_site_fract_x
_atom_site_fract_y
_atom_site_fract_z
_atom_site_U_iso_or_equiv
_atom_site_adp_type
_atom_site_occupancy
_atom_site_site_symmetry_order
_atom_site_calc_flag
_atom_site_refinement_flags_posn
_atom_site_refinement_flags_adp
C1 C 0.65684(14) 0.1180(4) 0.37845(18) 0.0491(9) Uani 1 1 d . .
C2 C 0.67757(15) 0.0217(4) 0.42747(17) 0.0478(9) Uani 1 1 d . .
C3 C 0.72345(16) -0.0455(5) 0.4189(2) 0.0608(11) Uani 1 1 d . .
H3 H 0.7395 -0.0355 0.3820 0.073 Uiso 1 1 calc R U
C4 C 0.74545(19) -0.1276(6) 0.4652(2) 0.0748(14) Uani 1 1 d . .
H4 H 0.7762 -0.1730 0.4596 0.090 Uiso 1 1 calc R U
C5 C 0.7214(2) -0.1414(6) 0.5197(3) 0.0854(16) Uani 1 1 d . .
H5 H 0.7364 -0.1953 0.5512 0.103 Uiso 1 1 calc R U
C6 C 0.6761(2) -0.0776(5) 0.5281(2) 0.0737(14) Uani 1 1 d . .
H6 H 0.6604 -0.0894 0.5651 0.088 Uiso 1 1 calc R U
C7 C 0.65283(16) 0.0048(4) 0.48249(18) 0.0534(10) Uani 1 1 d . .
C8 C 0.60263(17) 0.0660(5) 0.49168(19) 0.0576(11) Uani 1 1 d . .
H8 H 0.5845 0.1028 0.4578 0.069 Uiso 1 1 calc R U
C9 C 0.53466(19) 0.1377(6) 0.5485(2) 0.0664(13) Uani 1 1 d . .
C10 C 0.5060(2) 0.1011(6) 0.5974(2) 0.0862(17) Uani 1 1 d . .
H10 H 0.5179 0.0327 0.6249 0.103 Uiso 1 1 calc R U
C11 C 0.4598(3) 0.1650(8) 0.6059(3) 0.102(2) Uani 1 1 d . .
H11 H 0.4404 0.1389 0.6386 0.122 Uiso 1 1 calc R U
C12 C 0.4432(2) 0.2648(8) 0.5668(3) 0.102(2) Uani 1 1 d . .
C13 C 0.4706(3) 0.3064(8) 0.5193(3) 0.115(2) Uani 1 1 d . .
H13 H 0.4586 0.3774 0.4931 0.138 Uiso 1 1 calc R U
C14 C 0.5169(2) 0.2418(7) 0.5102(3) 0.100(2) Uani 1 1 d . .
H14 H 0.5361 0.2696 0.4775 0.120 Uiso 1 1 calc R U
C21 C 0.84998(14) 0.6070(5) 0.37142(18) 0.0488(9) Uani 1 1 d . .
C22 C 0.82815(14) 0.5223(4) 0.42114(16) 0.0452(9) Uani 1 1 d . .
C23 C 0.78128(15) 0.4602(5) 0.40967(19) 0.0550(10) Uani 1 1 d . .
H23 H 0.7659 0.4646 0.3705 0.066 Uiso 1 1 calc R U
C24 C 0.75703(16) 0.3916(5) 0.4557(2) 0.0687(13) Uani 1 1 d . .
H24 H 0.7255 0.3498 0.4477 0.082 Uiso 1 1 calc R U
C25 C 0.78006(17) 0.3855(6) 0.5140(2) 0.0719(14) Uani 1 1 d . .
H25 H 0.7635 0.3420 0.5456 0.086 Uiso 1 1 calc R U
C26 C 0.82740(16) 0.4437(5) 0.52531(18) 0.0622(12) Uani 1 1 d . .
H26 H 0.8431 0.4361 0.5643 0.075 Uiso 1 1 calc R U
C27 C 0.85217(14) 0.5136(4) 0.47944(17) 0.0462(9) Uani 1 1 d . .
C28 C 0.90378(14) 0.5700(4) 0.49172(17) 0.0502(10) Uani 1 1 d . .
H28 H 0.9229 0.5954 0.4586 0.060 Uiso 1 1 calc R U
C29 C 0.97222(16) 0.6469(5) 0.55202(19) 0.0591(11) Uani 1 1 d . .
C30 C 1.00174(18) 0.6138(6) 0.6037(2) 0.0735(14) Uani 1 1 d . .
H30 H 0.9897 0.5505 0.6321 0.088 Uiso 1 1 calc R U
C31 C 1.0494(2) 0.6744(7) 0.6136(3) 0.0890(18) Uani 1 1 d . .
H31 H 1.0698 0.6509 0.6480 0.107 Uiso 1 1 calc R U
C32 C 1.0657(2) 0.7670(7) 0.5727(3) 0.0893(18) Uani 1 1 d . .
C33 C 1.0377(2) 0.8052(7) 0.5218(3) 0.103(2) Uani 1 1 d . .
H33 H 1.0498 0.8710 0.4946 0.124 Uiso 1 1 calc R U
C34 C 0.9905(2) 0.7435(7) 0.5115(3) 0.0916(18) Uani 1 1 d . .
H34 H 0.9708 0.7676 0.4766 0.110 Uiso 1 1 calc R U
C41 C 0.66461(13) 0.4233(4) 0.26878(18) 0.0459(9) Uani 1 1 d . .
C42 C 0.65926(14) 0.5142(4) 0.3175(2) 0.0529(10) Uani 1 1 d . .
H42 H 0.6399 0.4869 0.3501 0.064 Uiso 1 1 calc R U
C43 C 0.68240(16) 0.6458(5) 0.3188(2) 0.0675(12) Uani 1 1 d . .
H43 H 0.6774 0.7065 0.3514 0.081 Uiso 1 1 calc R U
C44 C 0.71233(17) 0.6858(5) 0.2723(3) 0.0758(15) Uani 1 1 d . .
H44 H 0.7285 0.7727 0.2737 0.091 Uiso 1 1 calc R U
C45 C 0.71850(17) 0.5977(6) 0.2236(3) 0.0760(15) Uani 1 1 d . .
H45 H 0.7385 0.6255 0.1917 0.091 Uiso 1 1 calc R U
C46 C 0.69512(16) 0.4667(5) 0.2217(2) 0.0613(11) Uani 1 1 d . .
H46 H 0.6999 0.4074 0.1885 0.074 Uiso 1 1 calc R U
C47 C 0.64130(13) 0.1170(4) 0.18218(17) 0.0452(9) Uani 1 1 d . .
C48 C 0.65209(16) -0.0251(5) 0.18317(19) 0.0560(10) Uani 1 1 d . .
H48 H 0.6542 -0.0722 0.2205 0.067 Uiso 1 1 calc R U
C49 C 0.65986(18) -0.0984(5) 0.1297(2) 0.0678(12) Uani 1 1 d . .
H49 H 0.6676 -0.1936 0.1314 0.081 Uiso 1 1 calc R U
C50 C 0.65623(18) -0.0309(6) 0.0742(2) 0.0677(13) Uani 1 1 d . .
H50 H 0.6607 -0.0805 0.0381 0.081 Uiso 1 1 calc R U
C51 C 0.6460(2) 0.1095(6) 0.0722(2) 0.0810(16) Uani 1 1 d . .
H51 H 0.6442 0.1562 0.0347 0.097 Uiso 1 1 calc R U
C52 C 0.63836(19) 0.1825(5) 0.12566(19) 0.0701(14) Uani 1 1 d . .
H52 H 0.6310 0.2779 0.1236 0.084 Uiso 1 1 calc R U
C53 C 0.54844(14) 0.2178(4) 0.28007(18) 0.0474(9) Uani 1 1 d . .
C54 C 0.52604(17) 0.2879(5) 0.3283(2) 0.0676(13) Uani 1 1 d . .
H54 H 0.5462 0.3398 0.3562 0.081 Uiso 1 1 calc R U
C55 C 0.47397(19) 0.2802(6) 0.3346(3) 0.0805(16) Uani 1 1 d . .
H55 H 0.4592 0.3281 0.3664 0.097 Uiso 1 1 calc R U
C56 C 0.44422(18) 0.2025(6) 0.2945(3) 0.0833(17) Uani 1 1 d . .
H56 H 0.4092 0.1982 0.2986 0.100 Uiso 1 1 calc R U
C57 C 0.46604(18) 0.1318(7) 0.2485(3) 0.0908(18) Uani 1 1 d . .
H57 H 0.4459 0.0777 0.2215 0.109 Uiso 1 1 calc R U
C58 C 0.51762(16) 0.1394(6) 0.2416(2) 0.0741(14) Uani 1 1 d . .
H58 H 0.5319 0.0898 0.2099 0.089 Uiso 1 1 calc R U
C59 C 0.95754(14) 0.7020(4) 0.28016(18) 0.0484(9) Uani 1 1 d . .
C60 C 0.98131(17) 0.7752(5) 0.3282(2) 0.0694(13) Uani 1 1 d . .
H60 H 0.9620 0.8285 0.3543 0.083 Uiso 1 1 calc R U
C61 C 1.03398(19) 0.7697(6) 0.3377(3) 0.0856(17) Uani 1 1 d . .
H61 H 1.0496 0.8209 0.3696 0.103 Uiso 1 1 calc R U
C62 C 1.06261(18) 0.6901(6) 0.3009(3) 0.0854(17) Uani 1 1 d . .
H62 H 1.0977 0.6854 0.3082 0.102 Uiso 1 1 calc R U
C63 C 1.04016(18) 0.6170(7) 0.2532(3) 0.0900(17) Uani 1 1 d . .
H63 H 1.0599 0.5633 0.2277 0.108 Uiso 1 1 calc R U
C64 C 0.98774(16) 0.6231(6) 0.2429(2) 0.0708(13) Uani 1 1 d . .
H64 H 0.9726 0.5731 0.2103 0.085 Uiso 1 1 calc R U
C65 C 0.86141(14) 0.5921(4) 0.17705(17) 0.0472(9) Uani 1 1 d . .
C66 C 0.87505(18) 0.6480(6) 0.1210(2) 0.0707(13) Uani 1 1 d . .
H66 H 0.8914 0.7346 0.1201 0.085 Uiso 1 1 calc R U
C67 C 0.86452(19) 0.5761(6) 0.0669(2) 0.0744(14) Uani 1 1 d . .
H67 H 0.8736 0.6149 0.0298 0.089 Uiso 1 1 calc R U
C68 C 0.84090(18) 0.4485(5) 0.0675(2) 0.0667(12) Uani 1 1 d . .
H68 H 0.8337 0.4006 0.0310 0.080 Uiso 1 1 calc R U
C69 C 0.82796(18) 0.3919(5) 0.1221(2) 0.0687(13) Uani 1 1 d . .
H69 H 0.8119 0.3049 0.1228 0.082 Uiso 1 1 calc R U
C70 C 0.83855(16) 0.4627(5) 0.17650(19) 0.0558(10) Uani 1 1 d . .
H70 H 0.8300 0.4219 0.2134 0.067 Uiso 1 1 calc R U
C71 C 0.83691(12) 0.8961(4) 0.25765(17) 0.0428(9) Uani 1 1 d . .
C72 C 0.83773(15) 0.9895(5) 0.3058(2) 0.0577(11) Uani 1 1 d . .
H72 H 0.8570 0.9687 0.3414 0.069 Uiso 1 1 calc R U
C73 C 0.81051(17) 1.1138(5) 0.3022(3) 0.0724(13) Uani 1 1 d . .
H73 H 0.8112 1.1755 0.3353 0.087 Uiso 1 1 calc R U
C75 C 0.78245(17) 1.1452(6) 0.2495(3) 0.0769(15) Uani 1 1 d . .
H75 H 0.7640 1.2285 0.2469 0.092 Uiso 1 1 calc R U
C76 C 0.78131(16) 1.0550(6) 0.2007(2) 0.0705(14) Uani 1 1 d . .
H76 H 0.7622 1.0771 0.1650 0.085 Uiso 1 1 calc R U
C77 C 0.80852(15) 0.9311(5) 0.2043(2) 0.0588(11) Uani 1 1 d . .
H77 H 0.8079 0.8704 0.1709 0.071 Uiso 1 1 calc R U
F1 F 0.39749(15) 0.3290(5) 0.5749(2) 0.1461(16) Uani 1 1 d . .
F2 F 1.11305(12) 0.8268(5) 0.58175(18) 0.1301(14) Uani 1 1 d . .
N1 N 0.58255(15) 0.0714(4) 0.54354(16) 0.0675(10) Uani 1 1 d . .
N2 N 0.92301(13) 0.5852(4) 0.54487(15) 0.0597(9) Uani 1 1 d . .
O1 O 0.66296(10) 0.0775(3) 0.32219(12) 0.0567(7) Uani 1 1 d . .
O2 O 0.63685(11) 0.2307(3) 0.38975(13) 0.0577(7) Uani 1 1 d . .
O3 O 0.84335(9) 0.5596(3) 0.31613(11) 0.0527(7) Uani 1 1 d . .
O4 O 0.87193(12) 0.7193(3) 0.38161(13) 0.0640(8) Uani 1 1 d . .
Sn1 Sn 0.62751(2) 0.22583(3) 0.26472(2) 0.04470(8) Uani 1 1 d . .
Sn2 Sn 0.87810(2) 0.70453(3) 0.25971(2) 0.04479(8) Uani 1 1 d . .

loop_
_atom_site_aniso_label
_atom_site_aniso_U_11
_atom_site_aniso_U_22
_atom_site_aniso_U_33
_atom_site_aniso_U_23
_atom_site_aniso_U_13
_atom_site_aniso_U_12
C1 0.050(2) 0.043(2) 0.054(2) 0.0052(19) -0.0018(18) -0.0068(19)
C2 0.058(2) 0.036(2) 0.049(2) 0.0014(17) -0.0071(18) -0.0064(18)
C3 0.064(3) 0.057(3) 0.061(3) 0.002(2) -0.005(2) -0.003(2)
C4 0.068(3) 0.069(3) 0.086(4) 0.008(3) -0.013(3) 0.009(3)
C5 0.094(4) 0.078(4) 0.081(4) 0.027(3) -0.020(3) 0.002(3)
C6 0.086(3) 0.074(4) 0.060(3) 0.018(3) -0.005(2) -0.003(3)
C7 0.064(3) 0.046(2) 0.050(2) 0.0046(19) -0.0071(19) -0.013(2)
C8 0.072(3) 0.050(3) 0.051(2) 0.001(2) -0.003(2) -0.012(2)
C9 0.078(3) 0.073(3) 0.050(3) -0.014(2) 0.010(2) -0.017(3)
C10 0.103(4) 0.092(4) 0.065(3) -0.010(3) 0.017(3) -0.026(3)
C11 0.106(5) 0.123(6) 0.079(4) -0.023(4) 0.038(4) -0.023(4)
C12 0.088(4) 0.119(6) 0.100(5) -0.050(4) 0.028(4) -0.007(4)
C13 0.117(5) 0.133(6) 0.099(5) 0.003(4) 0.038(4) 0.038(5)
C14 0.104(5) 0.118(5) 0.079(4) 0.011(4) 0.033(3) 0.023(4)
C21 0.046(2) 0.055(3) 0.045(2) 0.0098(19) -0.0004(16) 0.0034(19)
C22 0.050(2) 0.044(2) 0.041(2) 0.0034(17) 0.0061(16) 0.0083(18)
C23 0.049(2) 0.064(3) 0.052(2) 0.007(2) 0.0000(18) 0.004(2)
C24 0.053(2) 0.082(4) 0.071(3) 0.015(3) 0.001(2) -0.012(2)
C25 0.065(3) 0.088(4) 0.063(3) 0.027(3) 0.013(2) -0.004(3)
C26 0.067(3) 0.078(3) 0.042(2) 0.012(2) 0.0027(19) 0.006(2)
C27 0.047(2) 0.048(2) 0.044(2) 0.0006(18) 0.0036(16) 0.0122(18)
C28 0.054(2) 0.054(3) 0.042(2) -0.0022(19) 0.0038(17) 0.009(2)
C29 0.060(3) 0.073(3) 0.045(2) -0.016(2) -0.0022(19) 0.010(2)
C30 0.078(3) 0.084(4) 0.056(3) -0.012(3) -0.015(2) 0.016(3)
C31 0.088(4) 0.102(5) 0.073(4) -0.028(3) -0.034(3) 0.021(4)
C32 0.071(3) 0.101(5) 0.095(4) -0.041(4) -0.015(3) -0.004(3)
C33 0.096(4) 0.122(6) 0.090(4) -0.002(4) -0.012(3) -0.040(4)
C34 0.082(4) 0.123(5) 0.069(3) 0.003(3) -0.016(3) -0.032(4)
C41 0.0324(18) 0.050(2) 0.056(2) 0.0140(19) 0.0056(16) 0.0089(16)
C42 0.046(2) 0.048(3) 0.065(3) 0.000(2) 0.0057(18) -0.0041(19)
C43 0.060(3) 0.050(3) 0.093(4) -0.005(3) -0.001(2) -0.007(2)
C44 0.055(3) 0.053(3) 0.119(5) 0.019(3) 0.004(3) -0.008(2)
C45 0.054(3) 0.069(4) 0.107(4) 0.032(3) 0.024(3) 0.003(2)
C46 0.058(3) 0.061(3) 0.066(3) 0.008(2) 0.011(2) 0.011(2)
C47 0.0352(18) 0.052(2) 0.049(2) -0.0029(18) 0.0030(15) 0.0055(17)
C48 0.068(3) 0.053(3) 0.048(2) 0.003(2) 0.0076(19) 0.001(2)
C49 0.085(3) 0.050(3) 0.069(3) -0.008(2) 0.015(2) 0.005(2)
C50 0.078(3) 0.074(4) 0.052(3) -0.013(2) 0.010(2) 0.012(3)
C51 0.116(4) 0.082(4) 0.045(3) 0.001(3) 0.002(3) 0.032(3)
C52 0.101(4) 0.063(3) 0.046(2) 0.006(2) -0.004(2) 0.032(3)
C53 0.043(2) 0.044(2) 0.055(2) 0.0025(19) 0.0023(17) 0.0041(18)
C54 0.059(3) 0.074(3) 0.070(3) -0.010(3) 0.008(2) 0.001(2)
C55 0.066(3) 0.092(4) 0.085(4) -0.008(3) 0.022(3) 0.018(3)
C56 0.046(3) 0.093(4) 0.112(5) 0.010(4) 0.012(3) 0.007(3)
C57 0.052(3) 0.108(5) 0.112(5) -0.026(4) 0.000(3) -0.013(3)
C58 0.054(3) 0.085(4) 0.084(3) -0.025(3) 0.006(2) -0.003(3)
C59 0.046(2) 0.050(3) 0.049(2) 0.0085(19) 0.0005(17) -0.0022(18)
C60 0.062(3) 0.071(3) 0.074(3) -0.007(3) -0.008(2) -0.004(2)
C61 0.063(3) 0.094(4) 0.098(4) -0.003(3) -0.023(3) -0.021(3)
C62 0.046(3) 0.091(4) 0.119(5) 0.014(4) -0.006(3) -0.005(3)
C63 0.055(3) 0.103(5) 0.114(5) -0.014(4) 0.013(3) 0.011(3)
C64 0.055(3) 0.085(4) 0.071(3) -0.010(3) -0.002(2) 0.007(3)
C65 0.047(2) 0.052(3) 0.043(2) 0.0060(18) 0.0021(16) -0.0012(18)
C66 0.084(3) 0.075(3) 0.053(3) 0.007(2) 0.009(2) -0.032(3)
C67 0.098(4) 0.081(4) 0.044(2) 0.006(2) 0.009(2) -0.019(3)
C68 0.080(3) 0.068(3) 0.051(3) -0.009(2) -0.007(2) -0.005(3)
C69 0.088(3) 0.054(3) 0.064(3) -0.005(2) 0.002(2) -0.015(3)
C70 0.066(3) 0.053(3) 0.049(2) 0.004(2) 0.0045(19) -0.005(2)
C71 0.0345(18) 0.045(2) 0.049(2) 0.0052(18) 0.0015(15) -0.0061(16)
C72 0.046(2) 0.057(3) 0.069(3) 0.000(2) -0.0021(19) 0.004(2)
C73 0.064(3) 0.059(3) 0.095(4) -0.008(3) 0.011(3) 0.011(2)
C75 0.049(3) 0.060(3) 0.123(5) 0.027(3) 0.014(3) 0.011(2)
C76 0.050(3) 0.076(4) 0.085(3) 0.034(3) -0.003(2) 0.003(2)
C77 0.055(2) 0.058(3) 0.064(3) 0.016(2) -0.003(2) -0.008(2)
F1 0.113(3) 0.180(4) 0.150(4) -0.049(3) 0.051(3) 0.024(3)
F2 0.084(2) 0.157(4) 0.147(3) -0.049(3) -0.028(2) -0.028(2)
N1 0.084(3) 0.069(3) 0.050(2) -0.0005(19) 0.0036(19) -0.013(2)
N2 0.061(2) 0.073(3) 0.0449(19) -0.0015(18) -0.0031(16) 0.0077(19)
O1 0.0634(17) 0.0611(19) 0.0453(15) 0.0021(14) -0.0021(13) 0.0088(14)
O2 0.0749(19) 0.0412(17) 0.0565(17) 0.0068(14) -0.0012(14) 0.0046(15)
O3 0.0522(15) 0.0639(19) 0.0420(15) 0.0070(13) 0.0022(12) -0.0046(14)
O4 0.081(2) 0.057(2) 0.0535(18) 0.0076(15) 0.0002(15) -0.0105(17)
Sn1 0.04280(14) 0.04439(17) 0.04702(16) -0.00073(12) 0.00334(11) 0.00322(12)
Sn2 0.04248(14) 0.04668(17) 0.04503(15) 0.00160(12) -0.00015(11) -0.00252(11)

loop_
_atom_type_symbol
_atom_type_description
_atom_type_scat_dispersion_real
_atom_type_scat_dispersion_imag
_atom_type_scat_source
C C 0.0033 0.0016 'International Tables Vol C Tables 4.2.6.8 and 6.1.1.4'
H H 0.0000 0.0000 'International Tables Vol C Tables 4.2.6.8 and 6.1.1.4'
F F 0.0171 0.0103 'International Tables Vol C Tables 4.2.6.8 and 6.1.1.4'
N N 0.0061 0.0033 'International Tables Vol C Tables 4.2.6.8 and 6.1.1.4'
O O 0.0106 0.0060 'International Tables Vol C Tables 4.2.6.8 and 6.1.1.4'
Sn Sn -0.6537 1.4246 'International Tables Vol C Tables 4.2.6.8 and 6.1.1.4'

loop_
_geom_angle_atom_site_label_1
_geom_angle_atom_site_label_2
_geom_angle_atom_site_label_3
_geom_angle
O2 C1 O1 121.4(4)
O2 C1 C2 122.7(4)
O1 C1 C2 115.8(4)
C3 C2 C7 120.2(4)
C3 C2 C1 118.7(4)
C7 C2 C1 121.0(4)
C4 C3 C2 120.1(4)
C5 C4 C3 119.4(5)
C6 C5 C4 120.9(5)
C5 C6 C7 121.2(5)
C6 C7 C2 118.2(4)
C6 C7 C8 119.9(4)
C2 C7 C8 121.9(4)
N1 C8 C7 123.4(4)
C14 C9 C10 118.3(5)
C14 C9 N1 123.9(4)
C10 C9 N1 117.7(5)
C9 C10 C11 120.5(6)
C12 C11 C10 119.6(6)
C11 C12 C13 121.9(7)
C11 C12 F1 120.0(7)
C13 C12 F1 118.1(8)
C12 C13 C14 118.9(7)
C9 C14 C13 120.8(6)
O4 C21 O3 121.0(4)
O4 C21 C22 122.2(4)
O3 C21 C22 116.8(4)
C23 C22 C27 120.2(4)
C23 C22 C21 118.1(3)
C27 C22 C21 121.5(4)
C24 C23 C22 120.6(4)
C23 C24 C25 119.4(4)
C26 C25 C24 120.2(4)
C25 C26 C27 121.0(4)
C26 C27 C22 118.5(4)
C26 C27 C28 120.2(4)
C22 C27 C28 121.3(3)
N2 C28 C27 122.8(4)
C34 C29 C30 118.6(5)
C34 C29 N2 123.2(4)
C30 C29 N2 118.1(5)
C29 C30 C31 120.3(5)
C32 C31 C30 118.9(5)
C31 C32 C33 123.0(6)
C31 C32 F2 119.4(6)
C33 C32 F2 117.6(7)
C32 C33 C34 118.1(6)
C29 C34 C33 121.1(5)
C42 C41 C46 117.5(4)
C42 C41 Sn1 121.7(3)
C46 C41 Sn1 120.8(3)
C41 C42 C43 121.3(4)
C44 C43 C42 120.2(5)
C43 C44 C45 119.8(5)
C44 C45 C46 120.4(5)
C45 C46 C41 120.8(5)
C52 C47 C48 117.4(4)
C52 C47 Sn1 122.1(3)
C48 C47 Sn1 120.5(3)
C49 C48 C47 121.3(4)
C50 C49 C48 120.1(4)
C51 C50 C49 119.6(4)
C50 C51 C52 120.2(5)
C51 C52 C47 121.5(4)
C58 C53 C54 117.8(4)
C58 C53 Sn1 118.8(3)
C54 C53 Sn1 123.4(3)
C55 C54 C53 120.1(5)
C56 C55 C54 120.4(5)
C57 C56 C55 119.6(5)
C56 C57 C58 120.5(5)
C53 C58 C57 121.6(5)
C64 C59 C60 117.8(4)
C64 C59 Sn2 118.0(3)
C60 C59 Sn2 124.2(3)
C59 C60 C61 120.4(5)
C62 C61 C60 120.5(5)
C61 C62 C63 120.2(5)
C62 C63 C64 119.7(5)
C59 C64 C63 121.3(5)
C70 C65 C66 117.8(4)
C70 C65 Sn2 122.3(3)
C66 C65 Sn2 119.9(3)
C67 C66 C65 120.6(4)
C68 C67 C66 120.5(4)
C69 C68 C67 119.4(4)
C68 C69 C70 120.5(4)
C65 C70 C69 121.2(4)
C72 C71 C77 118.1(4)
C72 C71 Sn2 123.4(3)
C77 C71 Sn2 118.5(3)
C71 C72 C73 121.4(4)
C75 C73 C72 119.4(5)
C76 C75 C73 120.5(5)
C75 C76 C77 120.0(5)
C76 C77 C71 120.6(5)
C8 N1 C9 119.5(4)
C28 N2 C29 118.5(4)
C1 O1 Sn1 107.2(2)
C21 O3 Sn2 105.9(2)
O1 Sn1 C41 112.60(12)
O1 Sn1 C47 95.16(13)
C41 Sn1 C47 111.92(15)
O1 Sn1 C53 107.24(13)
C41 Sn1 C53 118.55(14)
C47 Sn1 C53 108.79(14)
O3 Sn2 C59 108.81(12)
O3 Sn2 C71 110.16(12)
C59 Sn2 C71 120.83(15)
O3 Sn2 C65 95.01(13)
C59 Sn2 C65 109.71(15)
C71 Sn2 C65 109.24(15)

loop_
_geom_bond_atom_site_label_1
_geom_bond_atom_site_label_2
_geom_bond_distance
C1 O2 1.225(5)
C1 O1 1.303(5)
C1 C2 1.492(5)
C2 C3 1.386(6)
C2 C7 1.399(5)
C3 C4 1.383(6)
C4 C5 1.378(7)
C5 C6 1.357(7)
C6 C7 1.388(6)
C7 C8 1.465(6)
C8 N1 1.270(5)
C9 C14 1.366(7)
C9 C10 1.377(6)
C9 N1 1.418(6)
C10 C11 1.378(8)
C11 C12 1.336(9)
C12 C13 1.346(8)
C12 F1 1.367(7)
C13 C14 1.387(8)
C21 O4 1.231(5)
C21 O3 1.292(5)
C21 C22 1.487(5)
C22 C23 1.380(5)
C22 C27 1.396(5)
C23 C24 1.378(6)
C24 C25 1.384(6)
C25 C26 1.375(6)
C26 C27 1.388(5)
C27 C28 1.473(5)
C28 N2 1.252(5)
C29 C34 1.377(7)
C29 C30 1.376(6)
C29 N2 1.424(5)
C30 C31 1.389(7)
C31 C32 1.338(8)
C32 C33 1.353(8)
C32 F2 1.376(6)
C33 C34 1.381(7)
C41 C42 1.383(5)
C41 C46 1.394(5)
C41 Sn1 2.119(4)
C42 C43 1.393(6)
C43 C44 1.365(7)
C44 C45 1.368(7)
C45 C46 1.390(7)
C47 C52 1.380(5)
C47 C48 1.382(6)
C47 Sn1 2.122(4)
C48 C49 1.382(6)
C49 C50 1.369(6)
C50 C51 1.365(7)
C51 C52 1.379(6)
C53 C58 1.363(6)
C53 C54 1.398(6)
C53 Sn1 2.122(4)
C54 C55 1.384(6)
C55 C56 1.365(7)
C56 C57 1.356(7)
C57 C58 1.373(6)
C59 C64 1.383(6)
C59 C60 1.384(6)
C59 Sn2 2.117(4)
C60 C61 1.392(6)
C61 C62 1.357(8)
C62 C63 1.363(8)
C63 C64 1.388(6)
C65 C70 1.371(6)
C65 C66 1.394(5)
C65 Sn2 2.125(4)
C66 C67 1.381(6)
C67 C68 1.365(6)
C68 C69 1.365(6)
C69 C70 1.382(6)
C71 C72 1.375(5)
C71 C77 1.394(5)
C71 Sn2 2.121(4)
C72 C73 1.384(6)
C73 C75 1.371(7)
C75 C76 1.366(7)
C76 C77 1.381(6)
O1 Sn1 2.081(3)
O3 Sn2 2.087(3)
